data_7125467
loop_
_publ_author_name
'Coldham, Iain'
'Crapnell, Katherine M.'
'Fern\`andez, Joan-Carles'
'Haxell, Thomas F. N.'
'Treacy, Alan B.'
'Coles, Simon J.'
'Hursthouse, Michael B.'
'Moseley, Jonathan D.'

_publ_section_title
;
 A new stereoselective approach to the manzamine alkaloids
;
_journal_issue 17
_journal_name_full 'Chemical Communications'
_journal_page_first 1757
_journal_paper_doi 10.1039/a904667d
_journal_year 1999
_chemical_formula_sum 'C23 H38 N2 O4 S2'
_chemical_formula_weight 470.67
_space_group_IT_number 2
_space_group_name_Hall '-P 1'
_space_group_name_H-M_alt 'P -1'
_symmetry_cell_setting triclinic
_symmetry_space_group_name_H-M 'P -1'
_atom_sites_solution_hydrogens geom
_atom_sites_solution_primary direct
_atom_sites_solution_secondary difmap
_audit_conform_dict_location ftp://ftp.iucr.org/cifdics/cif_core2.1beta.dic
_audit_conform_dict_name cif_core.dic
_audit_conform_dict_version 2.1beta3
_audit_creation_date 1999-05-05T17:17:34-00:00
_audit_creation_method 'WinGX routine CIF_UPDATE'
_cell_angle_alpha 67.91(3)
_cell_angle_beta 74.89(3)
_cell_angle_gamma 87.88(3)
_cell_formula_units_Z 2
_cell_length_a 9.891(2)
_cell_length_b 10.419(2)
_cell_length_c 13.574(3)
_cell_measurement_temperature 293(2)
_cell_volume 1248.4(6)
_computing_cell_refinement 'DENZO and COLLECT'
_computing_data_collection
;
        DENZO (Otwinowski and Minor, 1997)
        COLLECT (Hooft, 1989)
;
_computing_data_reduction 'DENZO and COLLECT'
_computing_molecular_graphics 'CAMERON (Watkin and Pearce, 1996)'
_computing_structure_refinement 'SHELXL-97 (Sheldrick, 1997)'
_computing_structure_solution 'SHELXS-97 (Sheldrick, 1990)'
_diffrn_ambient_temperature 293(2)
_diffrn_measured_fraction_theta_full 1
_diffrn_measured_fraction_theta_max 1
_diffrn_measurement_device_type 'Nonius KappaCCD area detector'
_diffrn_measurement_method 'Phi + omega scans'
_diffrn_radiation_monochromator graphite
_diffrn_radiation_type MoK\a
_diffrn_radiation_wavelength 0.71073
_diffrn_reflns_av_R_equivalents 0.0968
_diffrn_reflns_av_sigmaI/netI 0.0686
_diffrn_reflns_limit_h_max 10
_diffrn_reflns_limit_h_min -10
_diffrn_reflns_limit_k_max 11
_diffrn_reflns_limit_k_min -11
_diffrn_reflns_limit_l_max 14
_diffrn_reflns_limit_l_min -14
_diffrn_reflns_number 19877
_diffrn_reflns_theta_full 22.5
_diffrn_reflns_theta_max 22.5
_diffrn_reflns_theta_min 1.68
_exptl_absorpt_coefficient_mu 0.244
_exptl_absorpt_correction_T_max 0.995
_exptl_absorpt_correction_T_min 0.912
_exptl_absorpt_correction_type multi-scans
_exptl_crystal_colour colourless
_exptl_crystal_density_diffrn 1.252
_exptl_crystal_density_method 'not measured'
_exptl_crystal_description block
_exptl_crystal_F_000 508
_exptl_crystal_size_max 0.15
_exptl_crystal_size_mid 0.15
_exptl_crystal_size_min 0.05
_refine_diff_density_max 0.342
_refine_diff_density_min -0.308
_refine_diff_density_rms 0.068
_refine_ls_extinction_method none
_refine_ls_goodness_of_fit_ref 0.964
_refine_ls_hydrogen_treatment constr
_refine_ls_matrix_type full
_refine_ls_number_parameters 285
_refine_ls_number_reflns 3267
_refine_ls_number_restraints 0
_refine_ls_restrained_S_all 0.964
_refine_ls_R_factor_all 0.0931
_refine_ls_R_factor_gt 0.0556
_refine_ls_shift/su_max 0
_refine_ls_shift/su_mean 0
_refine_ls_structure_factor_coef Fsqd
_refine_ls_weighting_details 'w=1/[\s^2^(Fo^2^)+(0.1000P)^2^+0.0000P] where P=(Fo^2^+2Fc^2^)/3'
_refine_ls_weighting_scheme calc
_refine_ls_wR_factor_gt 0.1348
_refine_ls_wR_factor_ref 0.1593
_reflns_number_gt 2147
_reflns_number_total 3267
_reflns_threshold_expression >2sigma(I)
_cod_data_source_file 904667d.txt
_cod_data_source_block s92
_cod_depositor_comments
;
The following automatic conversions were performed:

data item '_symmetry_cell_setting' value 'Triclinic' was changed to
'triclinic' in accordance with the
/home/saulius/struct/COD-crude-data/automatic-downloads/DataCite-retrospective/RSC/depositions/lib/dictionaries/cif_core.dic
dictionary named 'cif_core.dic' version 2.4.2 last updated on
2011-04-26.

data item '_refine_ls_weighting_scheme' value 'calc
w=1/[\s^2^(Fo^2^)+(0.1000P)^2^+0.0000P] where P=(Fo^2^+2Fc^2^)/3' was
changed to 'calc'. A new data item '_refine_ls_weighting_details' was
created with the value set to
'w=1/[\s^2^(Fo^2^)+(0.1000P)^2^+0.0000P] where P=(Fo^2^+2Fc^2^)/3'.

Automatic conversion script
Id: cif_fix_values 6909 2019-04-08 15:41:33Z antanas 
;
_cod_original_cell_volume 1248.4(4)
_cod_original_sg_symbol_H-M P-1
_cod_database_code 7125467

loop_
_symmetry_equiv_pos_as_xyz
'x, y, z'
'-x, -y, -z'

loop_
_atom_site_label
_atom_site_type_symbol
_atom_site_fract_x
_atom_site_fract_y
_atom_site_fract_z
_atom_site_U_iso_or_equiv
_atom_site_adp_type
_atom_site_occupancy
_atom_site_calc_flag
_atom_site_refinement_flags
S1 S 0.80196(10) 0.76591(10) 0.40864(8) 0.0683(4) Uani 1 d .
S2 S 0.99644(11) 1.02448(10) 0.31943(9) 0.0712(4) Uani 1 d .
N1 N 1.1948(3) 0.7107(3) 0.0184(2) 0.0631(8) Uani 1 d .
N2 N 1.0856(3) 0.6849(3) 0.3853(2) 0.0636(8) Uani 1 d .
O1 O 1.3873(3) 0.7399(3) 0.2783(3) 0.0987(10) Uani 1 d .
O2 O 1.4062(3) 0.5132(3) 0.3510(2) 0.0882(9) Uani 1 d .
O3 O 1.3228(3) 0.6712(3) -0.1299(2) 0.0855(9) Uani 1 d .
O4 O 1.4250(3) 0.7611(3) -0.0371(2) 0.0784(8) Uani 1 d .
C1 C 0.6716(4) 0.8894(5) 0.4167(4) 0.0895(14) Uani 1 d .
H1A H 0.645 0.9252 0.3479 0.107 Uiso 1 calc R
H1B H 0.5888 0.8413 0.4749 0.107 Uiso 1 calc R
C2 C 0.7175(5) 1.0104(5) 0.4387(4) 0.0992(15) Uani 1 d .
H2A H 0.6372 1.0638 0.4521 0.119 Uiso 1 calc R
H2B H 0.7499 0.975 0.505 0.119 Uiso 1 calc R
C3 C 0.8327(4) 1.1051(4) 0.3453(4) 0.0842(13) Uani 1 d .
H3A H 0.8496 1.1851 0.3616 0.101 Uiso 1 calc R
H3B H 0.8009 1.1382 0.2787 0.101 Uiso 1 calc R
C4 C 0.9422(3) 0.8759(3) 0.2932(3) 0.0561(9) Uani 1 d .
C5 C 0.9026(4) 0.9307(4) 0.1844(3) 0.0594(10) Uani 1 d .
H5A H 0.8253 0.9899 0.1901 0.071 Uiso 1 calc R
H5B H 0.9818 0.9876 0.1269 0.071 Uiso 1 calc R
C6 C 0.8604(4) 0.8185(4) 0.1500(3) 0.0637(10) Uani 1 d .
H6A H 0.8802 0.8545 0.0702 0.076 Uiso 1 calc R
H6B H 0.76 0.7966 0.18 0.076 Uiso 1 calc R
C7 C 0.9360(4) 0.6845(3) 0.1881(3) 0.0573(9) Uani 1 d .
H7 H 0.8767 0.6234 0.2599 0.069 Uiso 1 calc R
C8 C 0.9538(4) 0.6067(4) 0.1104(3) 0.0680(11) Uani 1 d .
H8A H 0.9811 0.514 0.1465 0.082 Uiso 1 calc R
H8B H 0.8642 0.5977 0.0961 0.082 Uiso 1 calc R
C9 C 1.0621(4) 0.6779(4) 0.0017(3) 0.0679(10) Uani 1 d .
H9A H 1.0781 0.6179 -0.0396 0.081 Uiso 1 calc R
H9B H 1.0268 0.7628 -0.0413 0.081 Uiso 1 calc R
C10 C 1.1833(4) 0.7842(4) 0.0931(3) 0.0584(9) Uani 1 d .
H10A H 1.1532 0.8766 0.0596 0.07 Uiso 1 calc R
H10B H 1.2749 0.7942 0.1039 0.07 Uiso 1 calc R
C11 C 1.0794(3) 0.7083(3) 0.2050(3) 0.0531(9) Uani 1 d .
C12 C 1.0726(3) 0.7900(3) 0.2814(3) 0.0537(9) Uani 1 d .
H12 H 1.1563 0.8546 0.2504 0.064 Uiso 1 calc R
C13 C 1.1173(4) 0.7331(5) 0.4652(3) 0.0843(13) Uani 1 d .
H13A H 1.2021 0.7925 0.4314 0.127 Uiso 1 calc R
H13B H 1.1294 0.6547 0.5275 0.127 Uiso 1 calc R
H13C H 1.0414 0.7837 0.4892 0.127 Uiso 1 calc R
C14 C 1.1772(4) 0.5835(4) 0.3605(3) 0.0652(10) Uani 1 d .
H14 H 1.157 0.4954 0.4245 0.078 Uiso 1 calc R
C15 C 1.1333(4) 0.5667(4) 0.2663(3) 0.0652(10) Uani 1 d .
H15A H 1.0596 0.4931 0.2946 0.078 Uiso 1 calc R
H15B H 1.2125 0.5447 0.2172 0.078 Uiso 1 calc R
C16 C 1.3337(4) 0.6243(5) 0.3250(3) 0.0693(11) Uani 1 d .
C17 C 1.5572(4) 0.5352(5) 0.3122(4) 0.1014(16) Uani 1 d .
H17A H 1.589 0.6061 0.3327 0.122 Uiso 1 calc R
H17B H 1.5867 0.5658 0.2325 0.122 Uiso 1 calc R
C18 C 1.6169(4) 0.4057(5) 0.3618(4) 0.0996(15) Uani 1 d .
H18A H 1.5966 0.3818 0.4399 0.149 Uiso 1 calc R
H18B H 1.7168 0.4155 0.3306 0.149 Uiso 1 calc R
H18C H 1.5772 0.3338 0.3477 0.149 Uiso 1 calc R
C19 C 1.3160(4) 0.7114(4) -0.0567(3) 0.0643(10) Uani 1 d .
C20 C 1.5663(4) 0.7884(4) -0.1112(3) 0.0697(11) Uani 1 d .
C21 C 1.6458(4) 0.8507(6) -0.0580(4) 0.1028(16) Uani 1 d .
H21A H 1.6071 0.9363 -0.0571 0.154 Uiso 1 calc R
H21B H 1.7427 0.8685 -0.0992 0.154 Uiso 1 calc R
H21C H 1.6384 0.7873 0.0162 0.154 Uiso 1 calc R
C22 C 1.6254(5) 0.6554(5) -0.1162(6) 0.130(2) Uani 1 d .
H22A H 1.6132 0.5879 -0.0427 0.195 Uiso 1 calc R
H22B H 1.7235 0.6722 -0.154 0.195 Uiso 1 calc R
H22C H 1.577 0.6212 -0.1552 0.195 Uiso 1 calc R
C23 C 1.5650(5) 0.8911(6) -0.2239(4) 0.1183(19) Uani 1 d .
H23A H 1.5118 0.8506 -0.2561 0.177 Uiso 1 calc R
H23B H 1.6595 0.9152 -0.2699 0.177 Uiso 1 calc R
H23C H 1.5228 0.9732 -0.2176 0.177 Uiso 1 calc R

loop_
_atom_site_aniso_label
_atom_site_aniso_U_11
_atom_site_aniso_U_22
_atom_site_aniso_U_33
_atom_site_aniso_U_23
_atom_site_aniso_U_13
_atom_site_aniso_U_12
S1 0.0617(6) 0.0601(7) 0.0660(6) -0.0131(5) -0.0065(5) 0.0118(5)
S2 0.0741(7) 0.0636(7) 0.0813(7) -0.0363(6) -0.0174(6) 0.0111(5)
N1 0.060(2) 0.064(2) 0.071(2) -0.0372(17) -0.0088(17) -0.0007(15)
N2 0.0630(19) 0.064(2) 0.0578(19) -0.0163(17) -0.0192(15) 0.0209(16)
O1 0.0699(19) 0.065(2) 0.142(3) -0.017(2) -0.0285(19) 0.0073(16)
O2 0.0599(17) 0.0633(18) 0.120(2) -0.0118(16) -0.0250(16) 0.0171(14)
O3 0.0817(19) 0.111(2) 0.0797(19) -0.0592(19) -0.0133(16) 0.0048(17)
O4 0.0625(17) 0.101(2) 0.0786(18) -0.0504(17) -0.0051(15) -0.0015(15)
C1 0.060(3) 0.085(3) 0.098(3) -0.022(3) -0.001(2) 0.023(2)
C2 0.094(3) 0.084(3) 0.107(4) -0.044(3) 0.002(3) 0.032(3)
C3 0.094(3) 0.072(3) 0.094(3) -0.045(3) -0.021(3) 0.030(2)
C4 0.055(2) 0.053(2) 0.063(2) -0.0239(18) -0.0185(18) 0.0130(17)
C5 0.061(2) 0.048(2) 0.065(2) -0.0171(19) -0.0183(19) 0.0111(17)
C6 0.060(2) 0.063(2) 0.065(2) -0.020(2) -0.0184(19) 0.0091(19)
C7 0.058(2) 0.045(2) 0.065(2) -0.0182(18) -0.0136(18) 0.0008(17)
C8 0.066(2) 0.059(2) 0.086(3) -0.034(2) -0.023(2) 0.001(2)
C9 0.067(2) 0.068(3) 0.077(3) -0.039(2) -0.016(2) 0.002(2)
C10 0.061(2) 0.051(2) 0.067(2) -0.0275(19) -0.0155(19) 0.0065(18)
C11 0.052(2) 0.041(2) 0.061(2) -0.0155(18) -0.0131(18) 0.0044(16)
C12 0.054(2) 0.044(2) 0.060(2) -0.0157(18) -0.0169(18) 0.0076(16)
C13 0.092(3) 0.096(3) 0.072(3) -0.031(3) -0.037(2) 0.031(3)
C14 0.055(2) 0.051(2) 0.072(3) -0.007(2) -0.013(2) 0.0104(18)
C15 0.062(2) 0.048(2) 0.082(3) -0.022(2) -0.019(2) 0.0103(18)
C16 0.068(3) 0.054(3) 0.079(3) -0.016(2) -0.024(2) 0.016(2)
C17 0.057(3) 0.082(3) 0.135(4) -0.013(3) -0.020(3) 0.011(2)
C18 0.072(3) 0.091(3) 0.119(4) -0.020(3) -0.028(3) 0.020(3)
C19 0.073(3) 0.058(2) 0.062(2) -0.026(2) -0.014(2) 0.006(2)
C20 0.062(2) 0.067(3) 0.071(3) -0.025(2) -0.004(2) 0.008(2)
C21 0.067(3) 0.141(4) 0.104(3) -0.056(3) -0.013(3) -0.011(3)
C22 0.087(3) 0.098(4) 0.197(6) -0.068(4) -0.010(4) 0.023(3)
C23 0.101(4) 0.126(4) 0.090(3) 0.003(3) -0.025(3) -0.020(3)

loop_
_atom_type_symbol
_atom_type_description
_atom_type_scat_dispersion_real
_atom_type_scat_dispersion_imag
_atom_type_scat_source
C C 0.0033 0.0016 'International Tables Vol C Tables 4.2.6.8 and 6.1.1.4'
H H 0 0 'International Tables Vol C Tables 4.2.6.8 and 6.1.1.4'
N N 0.0061 0.0033 'International Tables Vol C Tables 4.2.6.8 and 6.1.1.4'
O O 0.0106 0.006 'International Tables Vol C Tables 4.2.6.8 and 6.1.1.4'
S S 0.1246 0.1234 'International Tables Vol C Tables 4.2.6.8 and 6.1.1.4'

loop_
_geom_angle_atom_site_label_1
_geom_angle_atom_site_label_2
_geom_angle_atom_site_label_3
_geom_angle
C1 S1 C4 100.88(18)
C3 S2 C4 102.06(18)
C19 N1 C9 118.7(3)
C19 N1 C10 122.8(3)
C9 N1 C10 115.3(3)
C14 N2 C13 114.4(3)
C14 N2 C12 108.2(3)
C13 N2 C12 117.5(3)
C16 O2 C17 116.8(3)
C19 O4 C20 123.2(3)
C2 C1 S1 114.8(3)
C3 C2 C1 113.3(4)
C2 C3 S2 114.2(3)
C5 C4 C12 108.7(3)
C5 C4 S1 113.2(2)
C12 C4 S1 108.5(2)
C5 C4 S2 108.6(2)
C12 C4 S2 106.5(2)
S1 C4 S2 111.18(18)
C6 C5 C4 114.3(3)
C5 C6 C7 113.7(3)
C8 C7 C6 112.6(3)
C8 C7 C11 109.4(3)
C6 C7 C11 113.2(3)
C9 C8 C7 113.2(3)
N1 C9 C8 111.4(3)
N1 C10 C11 112.2(3)
C10 C11 C7 109.5(3)
C10 C11 C15 110.3(3)
C7 C11 C15 109.6(3)
C10 C11 C12 110.0(3)
C7 C11 C12 113.3(3)
C15 C11 C12 104.1(3)
N2 C12 C4 114.1(3)
N2 C12 C11 104.3(3)
C4 C12 C11 115.0(3)
N2 C14 C16 115.8(3)
N2 C14 C15 103.1(3)
C16 C14 C15 109.7(3)
C14 C15 C11 105.6(3)
O1 C16 O2 123.1(4)
O1 C16 C14 126.2(3)
O2 C16 C14 110.7(4)
O2 C17 C18 108.3(4)
O3 C19 O4 125.5(4)
O3 C19 N1 123.7(4)
O4 C19 N1 110.9(3)
O4 C20 C21 102.9(3)
O4 C20 C22 110.4(4)
C21 C20 C22 111.2(4)
O4 C20 C23 110.2(3)
C21 C20 C23 110.5(4)
C22 C20 C23 111.4(4)

loop_
_geom_bond_atom_site_label_1
_geom_bond_atom_site_label_2
_geom_bond_distance
S1 C1 1.800(4)
S1 C4 1.824(4)
S2 C3 1.810(4)
S2 C4 1.840(4)
N1 C19 1.354(5)
N1 C9 1.462(4)
N1 C10 1.466(4)
N2 C14 1.444(4)
N2 C13 1.458(5)
N2 C12 1.459(4)
O1 C16 1.196(4)
O2 C16 1.320(4)
O2 C17 1.444(5)
O3 C19 1.202(4)
O4 C19 1.340(4)
O4 C20 1.459(4)
C1 C2 1.511(6)
C2 C3 1.505(6)
C4 C5 1.521(5)
C4 C12 1.551(4)
C5 C6 1.519(5)
C6 C7 1.536(5)
C7 C8 1.528(5)
C7 C11 1.538(5)
C8 C9 1.512(5)
C10 C11 1.527(5)
C11 C15 1.550(5)
C11 C12 1.558(5)
C14 C16 1.521(5)
C14 C15 1.523(5)
C17 C18 1.444(5)
C20 C21 1.499(6)
C20 C22 1.502(6)
C20 C23 1.504(6)
